data_7049591
loop_
_publ_author_name
'Xu, Yang'
'Wang, Min'
'Wei, Donghui'
'Tian, Rongqiang'
'Duan, Zheng'
'Mathey, Fran\,cois'

_publ_section_title
;
 An approach to 7-aza-1-phosphanorbornane complexes: strain promoted
 rearrangement of 1-iminylphosphirane complexes and cycloaddition with
 olefins.
;
_journal_issue 17
_journal_name_full 'Dalton transactions (Cambridge, England : 2003)'
_journal_page_first 5523
_journal_page_last 5526
_journal_paper_doi 10.1039/c9dt00838a
_journal_volume 48
_journal_year 2019
_chemical_formula_moiety 'C30 H21 N2 O7 P W'
_chemical_formula_sum 'C30 H21 N2 O7 P W'
_chemical_formula_weight 736.31
_space_group_crystal_system monoclinic
_space_group_IT_number 14
_space_group_name_Hall '-P 2ybc'
_space_group_name_H-M_alt 'P 1 21/c 1'
_symmetry_space_group_name_Hall '-P 2ybc'
_symmetry_space_group_name_H-M 'P 1 21/c 1'
_atom_sites_solution_hydrogens geom
_atom_sites_solution_primary direct
_audit_creation_date 2019-01-16
_audit_creation_method
;
Olex2 1.2
(compiled 2018.05.29 svn.r3508 for OlexSys, GUI svn.r5506)
;
_audit_update_record
;
2019-01-23 deposited with the CCDC.    2019-04-04 downloaded from the CCDC.
;
_cell_angle_alpha 90
_cell_angle_beta 92.994(3)
_cell_angle_gamma 90
_cell_formula_units_Z 4
_cell_length_a 20.6471(6)
_cell_length_b 11.9030(3)
_cell_length_c 11.9069(4)
_cell_measurement_reflns_used 4136
_cell_measurement_temperature 293(2)
_cell_measurement_theta_max 26.3720
_cell_measurement_theta_min 3.8910
_cell_volume 2922.27(15)
_computing_cell_refinement
;
CrysAlisPro, Agilent Technologies,
Version 1.171.37.35 (release 13-08-2014 CrysAlis171 .NET)
(compiled Aug 13 2014,18:06:01)
;
_computing_data_collection
;
CrysAlisPro, Agilent Technologies,
Version 1.171.37.35 (release 13-08-2014 CrysAlis171 .NET)
(compiled Aug 13 2014,18:06:01)
;
_computing_data_reduction
;
CrysAlisPro, Agilent Technologies,
Version 1.171.37.35 (release 13-08-2014 CrysAlis171 .NET)
(compiled Aug 13 2014,18:06:01)
;
_computing_molecular_graphics 'Olex2 (Dolomanov et al., 2009)'
_computing_publication_material 'Olex2 (Dolomanov et al., 2009)'
_computing_structure_refinement 'ShelXL (Sheldrick, 2015)'
_computing_structure_solution 'SIR2004 (Burla et al.,  2007)'
_diffrn_ambient_temperature 293(2)
_diffrn_detector 'CCD plate'
_diffrn_detector_area_resol_mean 16.2312
_diffrn_detector_type Eos
_diffrn_measured_fraction_theta_full 0.998
_diffrn_measured_fraction_theta_max 0.998
_diffrn_measurement_details
;
#__ type_ start__ end____ width___ exp.time_
  1 omega  -24.00   19.00   1.0000    8.0000
omega____ theta____ kappa____ phi______ frames
    -      -15.1755  -99.0000  150.0000 43

#__ type_ start__ end____ width___ exp.time_
  2 omega  -46.00   43.00   1.0000    8.0000
omega____ theta____ kappa____ phi______ frames
    -       18.0661  -19.0000  -60.0000 89

#__ type_ start__ end____ width___ exp.time_
  3 omega  -52.00   36.00   1.0000    8.0000
omega____ theta____ kappa____ phi______ frames
    -       18.0661  -19.0000 -150.0000 88
;
_diffrn_measurement_device 'four-circle diffractometer'
_diffrn_measurement_device_type 'Xcalibur, Eos, Gemini'
_diffrn_measurement_method '\w scans'
_diffrn_orient_matrix_UB_11 -0.0171259000
_diffrn_orient_matrix_UB_12 0.0394046000
_diffrn_orient_matrix_UB_13 0.0318993000
_diffrn_orient_matrix_UB_21 -0.0276528000
_diffrn_orient_matrix_UB_22 -0.0065299000
_diffrn_orient_matrix_UB_23 -0.0372569000
_diffrn_orient_matrix_UB_31 -0.0112055000
_diffrn_orient_matrix_UB_32 -0.0442460000
_diffrn_orient_matrix_UB_33 0.0339053000
_diffrn_radiation_monochromator graphite
_diffrn_radiation_probe x-ray
_diffrn_radiation_type MoK\a
_diffrn_radiation_wavelength 0.71073
_diffrn_reflns_av_R_equivalents 0.0428
_diffrn_reflns_av_unetI/netI 0.0628
_diffrn_reflns_Laue_measured_fraction_full 0.998
_diffrn_reflns_Laue_measured_fraction_max 0.998
_diffrn_reflns_limit_h_max 24
_diffrn_reflns_limit_h_min -23
_diffrn_reflns_limit_k_max 14
_diffrn_reflns_limit_k_min -13
_diffrn_reflns_limit_l_max 14
_diffrn_reflns_limit_l_min -10
_diffrn_reflns_number 11559
_diffrn_reflns_point_group_measured_fraction_full 0.998
_diffrn_reflns_point_group_measured_fraction_max 0.998
_diffrn_reflns_theta_full 25.123
_diffrn_reflns_theta_max 25.123
_diffrn_reflns_theta_min 3.423
_diffrn_source 'Enhance (Mo) X-ray Source'
_exptl_absorpt_coefficient_mu 4.056
_exptl_absorpt_correction_T_max 1.00000
_exptl_absorpt_correction_T_min 0.72973
_exptl_absorpt_correction_type multi-scan
_exptl_absorpt_process_details
;
CrysAlisPro, Agilent Technologies,
Version 1.171.37.35 (release 13-08-2014 CrysAlis171 .NET)
(compiled Aug 13 2014,18:06:01)
Empirical absorption correction using spherical harmonics,
 implemented in SCALE3 ABSPACK scaling algorithm.
;
_exptl_crystal_colour colourless
_exptl_crystal_colour_primary colourless
_exptl_crystal_density_diffrn 1.674
_exptl_crystal_description prism
_exptl_crystal_F_000 1440
_exptl_crystal_size_max 0.21
_exptl_crystal_size_mid 0.17
_exptl_crystal_size_min 0.13
_refine_diff_density_max 0.742
_refine_diff_density_min -0.947
_refine_diff_density_rms 0.105
_refine_ls_extinction_method none
_refine_ls_goodness_of_fit_ref 1.018
_refine_ls_hydrogen_treatment constr
_refine_ls_matrix_type full
_refine_ls_number_parameters 370
_refine_ls_number_reflns 5209
_refine_ls_number_restraints 0
_refine_ls_restrained_S_all 1.018
_refine_ls_R_factor_all 0.0535
_refine_ls_R_factor_gt 0.0357
_refine_ls_shift/su_max 0.000
_refine_ls_shift/su_mean 0.000
_refine_ls_structure_factor_coef Fsqd
_refine_ls_weighting_details 'w=1/[\s^2^(Fo^2^)+(0.0083P)^2^] where P=(Fo^2^+2Fc^2^)/3'
_refine_ls_weighting_scheme calc
_refine_ls_wR_factor_gt 0.0520
_refine_ls_wR_factor_ref 0.0584
_reflns_Friedel_coverage 0.000
_reflns_number_gt 3998
_reflns_number_total 5209
_reflns_threshold_expression 'I > 2\s(I)'
_cod_data_source_file c9dt00838a2.cif
_cod_data_source_block 201706122_sq
_cod_depositor_comments 'Adding full bibliography for 7049588--7049591.cif.'
_cod_original_cell_volume 2922.29(15)
_cod_database_code 7049591
_shelx_shelxl_version_number 2014/7
_chemical_oxdiff_formula C38H70N2O2P1W1
_shelx_space_group_comment
;
The symmetry employed for this shelxl refinement is uniquely defined
by the following loop, which should always be used as a source of
symmetry information in preference to the above space-group names.
They are only intended as comments.
;
_reflns_odcompleteness_completeness 99.75
_reflns_odcompleteness_iscentric 1
_reflns_odcompleteness_theta 26.32
_olex2_refinement_description
;
1. Fixed Uiso
 At 1.2 times of:
  All C(H) groups, All C(H,H) groups
2.a Ternary CH refined with riding coordinates:
 C22(H22), C23(H23)
2.b Secondary CH2 refined with riding coordinates:
 C6(H6A,H6B), C7(H7A,H7B)
2.c Aromatic/amide H refined with riding coordinates:
 C10(H10), C11(H11), C12(H12), C13(H13), C14(H14), C16(H16), C17(H17),
 C18(H18), C19(H19), C20(H20), C26(H26), C27(H27), C28(H28), C29(H29), C30(H30)
;
_olex2_submission_special_instructions 'No special instructions were received'

loop_
_space_group_symop_operation_xyz
'x, y, z'
'-x, y+1/2, -z+1/2'
'-x, -y, -z'
'x, -y-1/2, z-1/2'

loop_
_atom_site_label
_atom_site_type_symbol
_atom_site_fract_x
_atom_site_fract_y
_atom_site_fract_z
_atom_site_U_iso_or_equiv
_atom_site_adp_type
_atom_site_occupancy
_atom_site_site_symmetry_order
_atom_site_calc_flag
_atom_site_refinement_flags_posn
C1 C 0.0024(3) 0.3537(5) 0.1288(5) 0.0673(18) Uani 1 1 d .
C2 C 0.1163(3) 0.2327(5) 0.1950(5) 0.0585(17) Uani 1 1 d .
C3 C 0.1200(3) 0.4115(4) 0.0364(5) 0.0498(15) Uani 1 1 d .
C4 C 0.0547(3) 0.5575(5) 0.1979(5) 0.0603(18) Uani 1 1 d .
C5 C 0.0581(3) 0.3779(4) 0.3539(5) 0.0566(16) Uani 1 1 d .
C6 C 0.2065(3) 0.4636(4) 0.4321(4) 0.0460(14) Uani 1 1 d .
H6A H 0.1699 0.5037 0.4605 0.055 Uiso 1 1 calc R
H6B H 0.2099 0.3908 0.4686 0.055 Uiso 1 1 calc R
C7 C 0.2691(2) 0.5307(4) 0.4529(4) 0.0391(13) Uani 1 1 d .
H7A H 0.2997 0.4884 0.5007 0.047 Uiso 1 1 calc R
H7B H 0.2600 0.6010 0.4902 0.047 Uiso 1 1 calc R
C8 C 0.2981(2) 0.5542(3) 0.3362(4) 0.0352(12) Uani 1 1 d .
C9 C 0.3452(2) 0.6516(4) 0.3372(4) 0.0344(12) Uani 1 1 d .
C10 C 0.3613(2) 0.7060(4) 0.2382(4) 0.0422(13) Uani 1 1 d .
H10 H 0.3429 0.6819 0.1694 0.051 Uiso 1 1 calc R
C11 C 0.4043(3) 0.7953(4) 0.2420(5) 0.0481(14) Uani 1 1 d .
H11 H 0.4151 0.8296 0.1753 0.058 Uiso 1 1 calc R
C12 C 0.4312(3) 0.8341(4) 0.3424(5) 0.0497(15) Uani 1 1 d .
H12 H 0.4602 0.8938 0.3436 0.060 Uiso 1 1 calc R
C13 C 0.4149(3) 0.7844(4) 0.4411(5) 0.0589(16) Uani 1 1 d .
H13 H 0.4324 0.8109 0.5096 0.071 Uiso 1 1 calc R
C14 C 0.3720(3) 0.6937(4) 0.4377(4) 0.0501(14) Uani 1 1 d .
H14 H 0.3611 0.6605 0.5048 0.060 Uiso 1 1 calc R
C15 C 0.2113(2) 0.6703(3) 0.2256(4) 0.0304(11) Uani 1 1 d .
C16 C 0.2078(2) 0.7573(4) 0.3033(4) 0.0407(13) Uani 1 1 d .
H16 H 0.2271 0.7496 0.3752 0.049 Uiso 1 1 calc R
C17 C 0.1752(3) 0.8556(4) 0.2725(5) 0.0473(15) Uani 1 1 d .
H17 H 0.1730 0.9141 0.3238 0.057 Uiso 1 1 calc R
C18 C 0.1462(3) 0.8668(4) 0.1663(5) 0.0485(15) Uani 1 1 d .
H18 H 0.1235 0.9320 0.1468 0.058 Uiso 1 1 calc R
C19 C 0.1508(3) 0.7808(4) 0.0887(4) 0.0461(14) Uani 1 1 d .
H19 H 0.1314 0.7880 0.0169 0.055 Uiso 1 1 calc R
C20 C 0.1843(2) 0.6848(4) 0.1190(4) 0.0371(12) Uani 1 1 d .
H20 H 0.1888 0.6285 0.0659 0.044 Uiso 1 1 calc R
C21 C 0.3680(3) 0.4435(4) 0.1969(5) 0.0516(16) Uani 1 1 d .
C22 C 0.3285(2) 0.4389(4) 0.3007(4) 0.0417(13) Uani 1 1 d .
H22 H 0.3542 0.4063 0.3640 0.050 Uiso 1 1 calc R
C23 C 0.2708(2) 0.3599(4) 0.2649(4) 0.0407(13) Uani 1 1 d .
H23 H 0.2701 0.2927 0.3125 0.049 Uiso 1 1 calc R
C24 C 0.2802(3) 0.3299(4) 0.1434(5) 0.0438(14) Uani 1 1 d .
C25 C 0.3530(3) 0.3853(4) -0.0065(5) 0.0472(14) Uani 1 1 d .
C26 C 0.4099(3) 0.3343(5) -0.0324(6) 0.0690(19) Uani 1 1 d .
H26 H 0.4373 0.3031 0.0237 0.083 Uiso 1 1 calc R
C27 C 0.4257(4) 0.3304(6) -0.1447(7) 0.085(2) Uani 1 1 d .
H27 H 0.4640 0.2959 -0.1640 0.102 Uiso 1 1 calc R
C28 C 0.3855(4) 0.3766(6) -0.2265(6) 0.085(2) Uani 1 1 d .
H28 H 0.3966 0.3738 -0.3012 0.102 Uiso 1 1 calc R
C29 C 0.3281(4) 0.4279(5) -0.1990(6) 0.075(2) Uani 1 1 d .
H29 H 0.3006 0.4598 -0.2546 0.090 Uiso 1 1 calc R
C30 C 0.3126(3) 0.4308(4) -0.0883(5) 0.0611(17) Uani 1 1 d .
H30 H 0.2740 0.4642 -0.0690 0.073 Uiso 1 1 calc R
N1 N 0.24323(18) 0.5648(3) 0.2515(3) 0.0300(9) Uani 1 1 d .
N2 N 0.3343(2) 0.3888(3) 0.1083(4) 0.0431(11) Uani 1 1 d .
O1 O -0.0464(2) 0.3295(5) 0.0889(4) 0.120(2) Uani 1 1 d .
O2 O 0.1297(2) 0.1405(3) 0.1941(4) 0.0927(17) Uani 1 1 d .
O3 O 0.1368(2) 0.4170(3) -0.0537(4) 0.0841(15) Uani 1 1 d .
O4 O 0.0312(2) 0.6431(3) 0.2010(5) 0.1028(19) Uani 1 1 d .
O5 O 0.0392(2) 0.3651(4) 0.4413(4) 0.1009(17) Uani 1 1 d .
O6 O 0.42083(18) 0.4861(3) 0.1891(4) 0.0681(13) Uani 1 1 d .
O7 O 0.24759(19) 0.2674(3) 0.0836(3) 0.0617(12) Uani 1 1 d .
P1 P 0.19720(7) 0.44748(9) 0.27932(11) 0.0336(3) Uani 1 1 d .
W1 W 0.08997(2) 0.39740(2) 0.19571(2) 0.03836(8) Uani 1 1 d .

loop_
_atom_site_aniso_label
_atom_site_aniso_U_11
_atom_site_aniso_U_22
_atom_site_aniso_U_33
_atom_site_aniso_U_23
_atom_site_aniso_U_13
_atom_site_aniso_U_12
C1 0.063(5) 0.078(4) 0.061(5) -0.015(3) 0.010(4) -0.020(4)
C2 0.084(5) 0.046(3) 0.047(4) 0.006(3) 0.016(4) -0.014(3)
C3 0.053(4) 0.042(3) 0.055(4) 0.008(3) 0.002(3) -0.005(3)
C4 0.053(4) 0.050(3) 0.079(5) 0.014(3) 0.016(4) 0.002(3)
C5 0.055(4) 0.054(3) 0.061(4) -0.006(3) 0.007(4) -0.011(3)
C6 0.062(4) 0.041(3) 0.036(3) 0.005(2) 0.007(3) -0.005(3)
C7 0.050(4) 0.035(3) 0.033(3) 0.003(2) 0.004(3) 0.004(2)
C8 0.039(3) 0.033(3) 0.033(3) -0.001(2) -0.001(3) 0.000(2)
C9 0.037(3) 0.036(3) 0.030(3) -0.002(2) -0.001(3) 0.001(2)
C10 0.042(3) 0.052(3) 0.033(3) -0.010(3) 0.000(3) -0.002(3)
C11 0.042(4) 0.060(3) 0.043(4) 0.003(3) 0.001(3) -0.005(3)
C12 0.052(4) 0.050(3) 0.047(4) 0.001(3) -0.001(3) -0.014(3)
C13 0.064(4) 0.067(4) 0.044(4) -0.013(3) -0.012(3) -0.018(3)
C14 0.054(4) 0.061(3) 0.034(3) 0.005(3) -0.006(3) -0.011(3)
C15 0.032(3) 0.026(2) 0.034(3) 0.004(2) 0.004(2) -0.002(2)
C16 0.046(4) 0.039(3) 0.037(3) -0.004(2) 0.006(3) 0.002(3)
C17 0.054(4) 0.029(3) 0.059(4) -0.008(3) 0.008(3) 0.005(3)
C18 0.044(4) 0.034(3) 0.068(4) 0.009(3) 0.003(3) 0.008(3)
C19 0.060(4) 0.033(3) 0.044(3) 0.008(3) -0.002(3) 0.000(3)
C20 0.051(4) 0.028(3) 0.032(3) 0.001(2) -0.003(3) 0.001(2)
C21 0.042(4) 0.041(3) 0.072(5) -0.014(3) 0.001(4) 0.014(3)
C22 0.039(3) 0.036(3) 0.049(4) -0.002(2) -0.010(3) 0.005(2)
C23 0.050(4) 0.026(2) 0.046(3) 0.002(2) 0.005(3) 0.010(2)
C24 0.042(4) 0.037(3) 0.053(4) -0.005(3) 0.002(3) 0.007(3)
C25 0.048(4) 0.043(3) 0.051(4) -0.021(3) 0.011(3) -0.007(3)
C26 0.048(4) 0.088(4) 0.072(5) -0.028(4) 0.011(4) 0.009(3)
C27 0.061(5) 0.106(6) 0.089(6) -0.039(5) 0.031(5) -0.006(4)
C28 0.104(7) 0.088(5) 0.066(5) -0.020(4) 0.038(5) -0.042(5)
C29 0.082(6) 0.072(4) 0.071(5) 0.005(4) 0.006(4) -0.017(4)
C30 0.068(5) 0.054(4) 0.062(5) -0.006(3) 0.012(4) -0.001(3)
N1 0.033(2) 0.0272(19) 0.028(2) 0.0003(17) -0.0074(19) 0.0011(18)
N2 0.033(3) 0.044(2) 0.052(3) -0.012(2) 0.002(2) 0.001(2)
O1 0.056(4) 0.211(6) 0.091(4) -0.035(4) -0.007(3) -0.050(4)
O2 0.152(5) 0.031(2) 0.097(4) 0.001(2) 0.031(3) 0.003(3)
O3 0.109(4) 0.099(3) 0.046(3) 0.012(2) 0.018(3) -0.012(3)
O4 0.083(4) 0.061(3) 0.168(5) 0.019(3) 0.039(4) 0.028(3)
O5 0.111(5) 0.139(4) 0.055(3) 0.005(3) 0.030(3) -0.026(3)
O6 0.033(2) 0.077(3) 0.095(4) -0.038(2) 0.009(2) -0.004(2)
O7 0.064(3) 0.057(2) 0.065(3) -0.028(2) 0.009(2) -0.017(2)
P1 0.0399(9) 0.0256(6) 0.0354(8) 0.0002(6) 0.0034(7) 0.0004(6)
W1 0.04102(15) 0.03367(12) 0.04062(14) 0.00033(10) 0.00424(10) -0.00692(10)

loop_
_atom_type_symbol
_atom_type_description
_atom_type_scat_dispersion_real
_atom_type_scat_dispersion_imag
_atom_type_scat_source
C C 0.0033 0.0016 'International Tables Vol C Tables 4.2.6.8 and 6.1.1.4'
H H 0.0000 0.0000 'International Tables Vol C Tables 4.2.6.8 and 6.1.1.4'
N N 0.0061 0.0033 'International Tables Vol C Tables 4.2.6.8 and 6.1.1.4'
O O 0.0106 0.0060 'International Tables Vol C Tables 4.2.6.8 and 6.1.1.4'
P P 0.1023 0.0942 'International Tables Vol C Tables 4.2.6.8 and 6.1.1.4'
W W -0.8490 6.8722 'International Tables Vol C Tables 4.2.6.8 and 6.1.1.4'

loop_
_geom_angle_atom_site_label_1
_geom_angle_atom_site_label_2
_geom_angle_atom_site_label_3
_geom_angle
O1 C1 W1 178.5(6)
O2 C2 W1 178.7(6)
O3 C3 W1 178.5(5)
O4 C4 W1 175.2(5)
O5 C5 W1 178.4(5)
H6A C6 H6B 108.8
C7 C6 H6A 110.7
C7 C6 H6B 110.7
C7 C6 P1 105.1(3)
P1 C6 H6A 110.7
P1 C6 H6B 110.7
C6 C7 H7A 110.1
C6 C7 H7B 110.1
C6 C7 C8 108.0(4)
H7A C7 H7B 108.4
C8 C7 H7A 110.1
C8 C7 H7B 110.1
C7 C8 C22 105.0(4)
C9 C8 C7 113.9(4)
C9 C8 C22 113.9(4)
N1 C8 C7 107.7(4)
N1 C8 C9 114.1(4)
N1 C8 C22 101.1(4)
C10 C9 C8 121.9(4)
C14 C9 C8 120.8(4)
C14 C9 C10 117.2(4)
C9 C10 H10 119.7
C11 C10 C9 120.6(5)
C11 C10 H10 119.7
C10 C11 H11 119.5
C12 C11 C10 121.1(5)
C12 C11 H11 119.5
C11 C12 H12 120.2
C11 C12 C13 119.7(5)
C13 C12 H12 120.2
C12 C13 H13 120.3
C12 C13 C14 119.5(5)
C14 C13 H13 120.3
C9 C14 C13 122.0(5)
C9 C14 H14 119.0
C13 C14 H14 119.0
C16 C15 N1 122.9(4)
C20 C15 C16 119.3(4)
C20 C15 N1 117.8(4)
C15 C16 H16 120.3
C17 C16 C15 119.4(5)
C17 C16 H16 120.3
C16 C17 H17 119.8
C18 C17 C16 120.4(5)
C18 C17 H17 119.8
C17 C18 H18 120.0
C17 C18 C19 119.9(5)
C19 C18 H18 120.0
C18 C19 H19 120.3
C20 C19 C18 119.4(5)
C20 C19 H19 120.3
C15 C20 C19 121.5(4)
C15 C20 H20 119.2
C19 C20 H20 119.2
N2 C21 C22 109.4(5)
O6 C21 C22 127.0(6)
O6 C21 N2 123.6(6)
C8 C22 H22 110.3
C21 C22 C8 115.2(4)
C21 C22 H22 110.3
C21 C22 C23 103.6(4)
C23 C22 C8 106.9(4)
C23 C22 H22 110.3
C22 C23 H23 111.6
C22 C23 P1 104.6(3)
C24 C23 C22 105.6(4)
C24 C23 H23 111.6
C24 C23 P1 111.5(4)
P1 C23 H23 111.6
N2 C24 C23 108.1(5)
O7 C24 C23 127.8(5)
O7 C24 N2 124.1(5)
C26 C25 N2 120.1(6)
C30 C25 C26 121.0(6)
C30 C25 N2 118.8(5)
C25 C26 H26 120.8
C25 C26 C27 118.5(7)
C27 C26 H26 120.8
C26 C27 H27 119.7
C28 C27 C26 120.5(7)
C28 C27 H27 119.7
C27 C28 H28 119.8
C27 C28 C29 120.4(7)
C29 C28 H28 119.8
C28 C29 H29 120.6
C30 C29 C28 118.8(7)
C30 C29 H29 120.6
C25 C30 C29 120.8(6)
C25 C30 H30 119.6
C29 C30 H30 119.6
C8 N1 P1 102.0(3)
C15 N1 C8 123.0(3)
C15 N1 P1 119.6(3)
C21 N2 C24 112.5(5)
C21 N2 C25 125.7(4)
C24 N2 C25 121.7(4)
C6 P1 C23 96.1(2)
C6 P1 W1 118.36(18)
C23 P1 W1 123.44(16)
N1 P1 C6 94.3(2)
N1 P1 C23 88.6(2)
N1 P1 W1 127.67(14)
C1 W1 C2 89.1(2)
C1 W1 C3 87.9(2)
C1 W1 C4 86.1(2)
C1 W1 C5 90.6(2)
C1 W1 P1 178.93(18)
C2 W1 C4 174.5(2)
C2 W1 C5 89.6(2)
C2 W1 P1 90.01(18)
C3 W1 C2 88.9(2)
C3 W1 C4 93.5(2)
C3 W1 C5 177.9(2)
C3 W1 P1 92.61(16)
C4 W1 P1 94.76(18)
C5 W1 C4 87.8(2)
C5 W1 P1 88.91(17)

loop_
_geom_bond_atom_site_label_1
_geom_bond_atom_site_label_2
_geom_bond_distance
C1 O1 1.129(7)
C1 W1 2.005(7)
C2 O2 1.132(5)
C2 W1 2.034(6)
C3 O3 1.146(6)
C3 W1 2.033(6)
C4 O4 1.131(5)
C4 W1 2.041(6)
C5 O5 1.141(6)
C5 W1 2.040(6)
C6 H6A 0.9700
C6 H6B 0.9700
C6 C7 1.528(6)
C6 P1 1.829(5)
C7 H7A 0.9700
C7 H7B 0.9700
C7 C8 1.568(6)
C8 C9 1.513(6)
C8 C22 1.575(6)
C8 N1 1.483(6)
C9 C10 1.399(6)
C9 C14 1.385(6)
C10 H10 0.9300
C10 C11 1.384(6)
C11 H11 0.9300
C11 C12 1.372(7)
C12 H12 0.9300
C12 C13 1.373(7)
C13 H13 0.9300
C13 C14 1.396(6)
C14 H14 0.9300
C15 C16 1.393(6)
C15 C20 1.370(6)
C15 N1 1.444(5)
C16 H16 0.9300
C16 C17 1.389(6)
C17 H17 0.9300
C17 C18 1.376(7)
C18 H18 0.9300
C18 C19 1.385(6)
C19 H19 0.9300
C19 C20 1.374(6)
C20 H20 0.9300
C21 C22 1.517(7)
C21 N2 1.393(7)
C21 O6 1.212(6)
C22 H22 0.9800
C22 C23 1.559(6)
C23 H23 0.9800
C23 C24 1.513(7)
C23 P1 1.858(5)
C24 N2 1.401(6)
C24 O7 1.209(6)
C25 C26 1.372(7)
C25 C30 1.362(8)
C25 N2 1.440(6)
C26 H26 0.9300
C26 C27 1.394(8)
C27 H27 0.9300
C27 C28 1.363(9)
C28 H28 0.9300
C28 C29 1.388(9)
C29 H29 0.9300
C29 C30 1.374(8)
C30 H30 0.9300
N1 P1 1.731(4)
P1 W1 2.4531(14)

loop_
_geom_torsion_atom_site_label_1
_geom_torsion_atom_site_label_2
_geom_torsion_atom_site_label_3
_geom_torsion_atom_site_label_4
_geom_torsion
C6 C7 C8 C9 159.5(4)
C6 C7 C8 C22 -75.2(5)
C6 C7 C8 N1 32.0(5)
C7 C6 P1 C23 64.9(3)
C7 C6 P1 N1 -24.1(3)
C7 C6 P1 W1 -161.7(2)
C7 C8 C9 C10 -160.9(4)
C7 C8 C9 C14 16.2(7)
C7 C8 C22 C21 -172.1(5)
C7 C8 C22 C23 73.5(5)
C7 C8 N1 C15 89.1(4)
C7 C8 N1 P1 -48.6(3)
C8 C9 C10 C11 179.6(5)
C8 C9 C14 C13 -179.2(5)
C8 C22 C23 C24 119.7(4)
C8 C22 C23 P1 1.9(5)
C8 N1 P1 C6 42.4(3)
C8 N1 P1 C23 -53.6(3)
C8 N1 P1 W1 173.7(2)
C9 C8 C22 C21 -46.8(6)
C9 C8 C22 C23 -161.2(4)
C9 C8 N1 C15 -38.3(6)
C9 C8 N1 P1 -176.0(3)
C9 C10 C11 C12 -1.3(8)
C10 C9 C14 C13 -1.9(8)
C10 C11 C12 C13 -0.5(8)
C11 C12 C13 C14 1.0(8)
C12 C13 C14 C9 0.2(9)
C14 C9 C10 C11 2.4(7)
C15 C16 C17 C18 0.5(7)
C15 N1 P1 C6 -97.1(4)
C15 N1 P1 C23 166.9(4)
C15 N1 P1 W1 34.2(4)
C16 C15 C20 C19 -3.6(7)
C16 C15 N1 C8 -28.5(6)
C16 C15 N1 P1 102.4(5)
C16 C17 C18 C19 -1.7(8)
C17 C18 C19 C20 0.2(8)
C18 C19 C20 C15 2.5(7)
C20 C15 C16 C17 2.1(7)
C20 C15 N1 C8 150.5(4)
C20 C15 N1 P1 -78.6(5)
C21 C22 C23 C24 -2.4(5)
C21 C22 C23 P1 -120.2(3)
C22 C8 C9 C10 78.7(6)
C22 C8 C9 C14 -104.2(5)
C22 C8 N1 C15 -161.1(4)
C22 C8 N1 P1 61.2(3)
C22 C21 N2 C24 -9.9(6)
C22 C21 N2 C25 173.4(4)
C22 C23 C24 N2 -3.1(5)
C22 C23 C24 O7 177.4(5)
C22 C23 P1 C6 -65.4(3)
C22 C23 P1 N1 28.8(3)
C22 C23 P1 W1 164.6(2)
C23 C24 N2 C21 8.2(5)
C23 C24 N2 C25 -175.0(4)
C24 C23 P1 C6 -179.1(4)
C24 C23 P1 N1 -84.9(4)
C24 C23 P1 W1 50.9(4)
C25 C26 C27 C28 0.2(10)
C26 C25 C30 C29 -0.8(9)
C26 C25 N2 C21 63.4(7)
C26 C25 N2 C24 -113.0(6)
C26 C27 C28 C29 -0.3(11)
C27 C28 C29 C30 -0.2(10)
C28 C29 C30 C25 0.7(9)
C30 C25 C26 C27 0.3(9)
C30 C25 N2 C21 -118.3(6)
C30 C25 N2 C24 65.3(6)
N1 C8 C9 C10 -36.7(6)
N1 C8 C9 C14 140.4(5)
N1 C8 C22 C21 76.0(5)
N1 C8 C22 C23 -38.4(5)
N1 C15 C16 C17 -178.9(4)
N1 C15 C20 C19 177.3(4)
N2 C21 C22 C8 -109.1(5)
N2 C21 C22 C23 7.2(5)
N2 C25 C26 C27 178.6(5)
N2 C25 C30 C29 -179.1(5)
O6 C21 C22 C8 71.6(7)
O6 C21 C22 C23 -172.1(5)
O6 C21 N2 C24 169.4(5)
O6 C21 N2 C25 -7.3(8)
O7 C24 N2 C21 -172.3(5)
O7 C24 N2 C25 4.5(8)
P1 C6 C7 C8 -1.0(4)
P1 C23 C24 N2 109.9(4)
P1 C23 C24 O7 -69.5(6)

loop_
_smtbx_masks_void_nr
_smtbx_masks_void_average_x
_smtbx_masks_void_average_y
_smtbx_masks_void_average_z
_smtbx_masks_void_volume
_smtbx_masks_void_count_electrons
1 0.500 0.000 0.000 81.5 15.1
2 0.500 0.500 0.500 81.5 15.1
